data_4511736
loop_
_publ_author_name
'Kundu, Tanaya'
'Jana, Ajay Kumar'
'Natarajan, Srinivasan'

_publ_section_title
;
 Stepwise Crystallization: Illustrative Examples of the Use of
 Metalloligands [Cu6(mna)6]6--and [Ag6(Hmna)2(mna)4]4--(H2mna= 2-Mercapto
 Nicotinic Acid) in the Formation of Heterometallic Two- and
 Three-Dimensional Assemblies withbrucite,pcu, andsqlTopologies
;
_journal_issue 9
_journal_name_full 'Crystal Growth &amp; Design'
_journal_page_first 4531
_journal_paper_doi 10.1021/cg500632d
_journal_volume 14
_journal_year 2014
_chemical_formula_sum 'C36 H18 Ag6 Mn2 N6 O37 S6'
_chemical_formula_weight 2076.08
_chemical_name_common 'Ag,Mn-2-mercaptonicotinic acid'
_chemical_name_systematic
;
 ?
;
_space_group_IT_number 15
_symmetry_cell_setting monoclinic
_symmetry_space_group_name_Hall '-C 2yc'
_symmetry_space_group_name_H-M 'C 1 2/c 1'
_atom_sites_solution_hydrogens geom
_atom_sites_solution_primary direct
_atom_sites_solution_secondary difmap
_audit_creation_method SHELXL-97
_cell_angle_alpha 90.00
_cell_angle_beta 107.090(2)
_cell_angle_gamma 90.00
_cell_formula_units_Z 4
_cell_length_a 22.5369(5)
_cell_length_b 12.3093(2)
_cell_length_c 25.3732(5)
_cell_measurement_temperature 120(2)
_cell_measurement_theta_max 25.00
_cell_measurement_theta_min 2.72
_cell_volume 6728.1(2)
_computing_cell_refinement 'CrysAlisPro CCD (Oxford Diffraction, 2009)'
_computing_data_collection 'CrysAlisPro CCD (Oxford Diffraction, 2009)'
_computing_data_reduction 'CrysAlisPro RED (Oxford Diffraction, 2009)'
_computing_molecular_graphics 'Ortep-3 (Farrugia, 1997) and CAMERON (Watkin et al., 1993)'
_computing_publication_material 'WinGX (Farrugia, 1999)'
_computing_structure_refinement 'SHELXL-97 (Sheldrick, 1997)'
_computing_structure_solution 'SHELXL-97 (Sheldrick, 1997)'
_diffrn_ambient_temperature 120(2)
_diffrn_measured_fraction_theta_full 0.999
_diffrn_measured_fraction_theta_max 0.999
_diffrn_measurement_device_type 'Oxford Xcalibur,Eos(Nova) CCD detector'
_diffrn_measurement_method 'f\w scans'
_diffrn_radiation_monochromator graphite
_diffrn_radiation_source 'Enhance (Mo) X-ray Source'
_diffrn_radiation_type MoK\a
_diffrn_radiation_wavelength 0.71073
_diffrn_reflns_av_R_equivalents 0.0561
_diffrn_reflns_av_sigmaI/netI 0.0344
_diffrn_reflns_limit_h_max 26
_diffrn_reflns_limit_h_min -26
_diffrn_reflns_limit_k_max 14
_diffrn_reflns_limit_k_min -14
_diffrn_reflns_limit_l_max 30
_diffrn_reflns_limit_l_min -28
_diffrn_reflns_number 37116
_diffrn_reflns_theta_full 25.00
_diffrn_reflns_theta_max 25.00
_diffrn_reflns_theta_min 2.72
_exptl_absorpt_coefficient_mu 2.351
_exptl_absorpt_correction_T_max 0.790
_exptl_absorpt_correction_T_min 0.662
_exptl_absorpt_correction_type multi-scan
_exptl_absorpt_process_details 'CrysAlis RED (Oxford Diffraction,2009)'
_exptl_crystal_colour colorless
_exptl_crystal_density_diffrn 2.050
_exptl_crystal_density_method 'not measured'
_exptl_crystal_description block
_exptl_crystal_F_000 4000
_exptl_crystal_size_max 0.20
_exptl_crystal_size_mid 0.15
_exptl_crystal_size_min 0.1
_refine_diff_density_max 3.097
_refine_diff_density_min -2.217
_refine_diff_density_rms 0.151
_refine_ls_extinction_method none
_refine_ls_goodness_of_fit_ref 1.052
_refine_ls_hydrogen_treatment mixed
_refine_ls_matrix_type full
_refine_ls_number_parameters 455
_refine_ls_number_reflns 5924
_refine_ls_number_restraints 0
_refine_ls_restrained_S_all 1.052
_refine_ls_R_factor_all 0.0481
_refine_ls_R_factor_gt 0.0418
_refine_ls_shift/su_max 0.001
_refine_ls_shift/su_mean 0.000
_refine_ls_structure_factor_coef Fsqd
_refine_ls_weighting_details 'calc w=1/[\s^2^(Fo^2^)+(0.0484P)^2^+99.6843P] where P=(Fo^2^+2Fc^2^)/3'
_refine_ls_weighting_scheme calc
_refine_ls_wR_factor_gt 0.1072
_refine_ls_wR_factor_ref 0.1113
_reflns_number_gt 5242
_reflns_number_total 5924
_reflns_threshold_expression >2sigma(I)
_cod_data_source_file cg500632d_si_002.cif
_cod_data_source_block compound3
_cod_depositor_comments
;
The following automatic conversions were performed:

'_symmetry_cell_setting' value 'Monoclinic' changed to 'monoclinic'
according to
/usr/data/users/saulius/crontab/automatic-downloads/rss-feeds/ACS/lib/dictionaries/cif_core.dic
dictionary named 'cif_core.dic' version 2.4.2 from 2011-04-26.

Automatic conversion script
Id: cif_fix_values 2281 2013-09-26 08:29:07Z andrius 

 Adding full bibliography for 4511733--4511736.cif.
;
_cod_original_sg_symbol_H-M C2/c
_cod_database_code 4511736

loop_
_symmetry_equiv_pos_as_xyz
'x, y, z'
'-x, y, -z+1/2'
'x+1/2, y+1/2, z'
'-x+1/2, y+1/2, -z+1/2'
'-x, -y, -z'
'x, -y, z-1/2'
'-x+1/2, -y+1/2, -z'
'x+1/2, -y+1/2, z-1/2'

loop_
_atom_site_label
_atom_site_type_symbol
_atom_site_fract_x
_atom_site_fract_y
_atom_site_fract_z
_atom_site_U_iso_or_equiv
_atom_site_adp_type
_atom_site_occupancy
_atom_site_symmetry_multiplicity
_atom_site_calc_flag
_atom_site_refinement_flags
Ag1 Ag 0.92995(2) 0.45141(4) 0.548688(17) 0.02260(13) Uani 1 1 d .
Ag2 Ag 1.04582(2) 0.63956(4) 0.551389(17) 0.02028(13) Uani 1 1 d .
Ag3 Ag 0.92593(2) 0.62055(4) 0.465173(17) 0.02047(13) Uani 1 1 d .
Mn1 Mn 0.93855(4) 0.90174(7) 0.78419(3) 0.0190(2) Uani 1 1 d .
S1 S 0.86045(6) 0.47215(12) 0.41155(6) 0.0192(3) Uani 1 1 d .
S2 S 0.96908(7) 0.61768(11) 0.60345(6) 0.0179(3) Uani 1 1 d .
S3 S 0.99941(7) 1.29262(11) 0.92150(6) 0.0192(3) Uani 1 1 d .
N1 N 0.8272(2) 0.4283(4) 0.5033(2) 0.0228(11) Uani 1 1 d .
N2 N 0.8817(2) 0.7142(4) 0.52274(18) 0.0171(10) Uani 1 1 d .
N3 N 1.0565(2) 1.1931(4) 1.01669(18) 0.0169(10) Uani 1 1 d .
O1 O 0.7212(2) 0.4878(4) 0.32943(19) 0.0416(12) Uani 1 1 d .
O2 O 0.7181(3) 0.3070(5) 0.3333(2) 0.0509(14) Uani 1 1 d .
O3 O 0.89404(19) 0.8376(4) 0.70332(16) 0.0245(9) Uani 1 1 d .
O4 O 0.9760(2) 0.9894(4) 0.86009(17) 0.0339(11) Uani 1 1 d .
O5 O 1.0426(3) 1.1091(4) 0.8457(2) 0.0465(15) Uani 1 1 d .
O6 O 0.8970(2) 0.7744(4) 0.82303(17) 0.0310(10) Uani 1 1 d .
O7 O 1.01734(19) 0.7936(4) 0.81285(18) 0.0309(10) Uani 1 1 d .
O8 O 1.0000 1.0111(4) 0.7500 0.0194(12) Uani 1 2 d S
O9 O 0.8567(2) 1.0033(4) 0.77401(19) 0.0371(12) Uani 1 1 d .
O10 O 1.0000 0.5919(7) 0.7500 0.060(2) Uani 1 2 d S
O11 O 0.9400(6) 0.3947(11) 0.7840(6) 0.159(3) Uani 1 1 d .
O12 O 0.8767(4) 0.2128(8) 0.8212(5) 0.157(6) Uani 1 1 d .
O13 O 0.7654(6) 0.2937(12) 0.8338(6) 0.159(3) Uani 1 1 d .
O14 O 0.8141(8) 0.475(2) 0.7622(11) 0.302(13) Uani 1 1 d .
O15 O 0.7928(3) 0.6847(6) 0.7628(3) 0.0683(19) Uani 1 1 d .
O16 O 0.6025(5) 0.7896(8) 0.8209(7) 0.190(7) Uani 1 1 d .
O17 O 0.5125(15) 0.794(2) 0.7907(12) 0.185(12) Uani 0.50 1 d P
O18 O 0.6218(6) 1.0103(11) 0.8152(9) 0.248(11) Uani 1 1 d .
O19 O 0.7308(4) 1.0973(7) 0.8817(3) 0.091(2) Uani 1 1 d .
O20 O 0.7742(3) 0.9052(7) 0.8415(4) 0.088(2) Uani 1 1 d .
C1 C 0.8078(3) 0.4323(5) 0.4476(2) 0.0207(12) Uani 1 1 d .
C2 C 0.7472(3) 0.4025(5) 0.4178(3) 0.0263(14) Uani 1 1 d .
C3 C 0.7055(3) 0.3736(5) 0.4468(3) 0.0315(15) Uani 1 1 d .
C4 C 0.7243(3) 0.3748(6) 0.5031(3) 0.0366(17) Uani 1 1 d .
C5 C 0.7851(3) 0.4009(6) 0.5296(3) 0.0320(16) Uani 1 1 d .
C6 C 0.7270(3) 0.4000(6) 0.3546(3) 0.0305(15) Uani 1 1 d .
C7 C 0.9092(3) 0.7153(4) 0.5775(2) 0.0160(11) Uani 1 1 d .
C8 C 0.8896(2) 0.7863(4) 0.6127(2) 0.0152(11) Uani 1 1 d .
C9 C 0.8373(3) 0.8493(5) 0.5900(2) 0.0199(12) Uani 1 1 d .
C10 C 0.8067(3) 0.8442(5) 0.5333(2) 0.0212(12) Uani 1 1 d .
C11 C 0.8318(3) 0.7786(5) 0.5017(2) 0.0186(12) Uani 1 1 d .
C12 C 0.9248(3) 0.8062(4) 0.6721(2) 0.0191(12) Uani 1 1 d .
C13 C 1.0350(2) 1.1801(4) 0.9618(2) 0.0146(11) Uani 1 1 d .
C14 C 1.0388(3) 1.0783(5) 0.9375(2) 0.0178(11) Uani 1 1 d .
C15 C 1.0632(3) 0.9916(5) 0.9718(2) 0.0176(12) Uani 1 1 d .
C16 C 1.0857(3) 1.0056(5) 1.0284(2) 0.0221(12) Uani 1 1 d .
C17 C 1.0816(3) 1.1082(5) 1.0489(2) 0.0188(12) Uani 1 1 d .
C18 C 1.0167(3) 1.0592(5) 0.8758(2) 0.0184(12) Uani 1 1 d .
H3 H 0.668(3) 0.354(5) 0.428(3) 0.014(15) Uiso 1 1 d .
H4 H 0.699(4) 0.356(6) 0.521(3) 0.05(2) Uiso 1 1 d .
H5 H 0.797(3) 0.400(6) 0.560(3) 0.02(2) Uiso 1 1 d .
H9 H 0.825(4) 0.904(7) 0.613(3) 0.04(2) Uiso 1 1 d .
H10 H 0.773(3) 0.881(5) 0.515(3) 0.018(16) Uiso 1 1 d .
H11 H 0.817(3) 0.777(6) 0.469(3) 0.03(2) Uiso 1 1 d .
H15 H 1.063(3) 0.928(5) 0.955(2) 0.010(14) Uiso 1 1 d .
H16 H 1.108(3) 0.941(6) 1.053(3) 0.029(18) Uiso 1 1 d .
H17 H 1.094(3) 1.127(6) 1.084(3) 0.04(2) Uiso 1 1 d .

loop_
_atom_site_aniso_label
_atom_site_aniso_U_11
_atom_site_aniso_U_22
_atom_site_aniso_U_33
_atom_site_aniso_U_23
_atom_site_aniso_U_13
_atom_site_aniso_U_12
Ag1 0.0311(3) 0.0171(2) 0.0171(2) -0.00142(16) 0.00309(19) 0.00427(18)
Ag2 0.0233(2) 0.0214(2) 0.0161(2) 0.00422(17) 0.00560(18) 0.00548(18)
Ag3 0.0262(3) 0.0206(2) 0.0137(2) -0.00206(16) 0.00440(18) -0.00108(18)
Mn1 0.0175(4) 0.0274(5) 0.0117(4) -0.0012(3) 0.0036(3) -0.0024(4)
S1 0.0195(7) 0.0201(7) 0.0151(7) -0.0010(5) 0.0007(6) 0.0023(6)
S2 0.0227(7) 0.0160(7) 0.0143(7) -0.0003(5) 0.0043(6) 0.0029(5)
S3 0.0253(8) 0.0172(7) 0.0138(7) -0.0002(5) 0.0036(6) -0.0030(6)
N1 0.026(3) 0.020(3) 0.024(3) 0.001(2) 0.010(2) 0.006(2)
N2 0.022(2) 0.016(2) 0.013(2) -0.0021(18) 0.0032(19) -0.0034(19)
N3 0.018(2) 0.022(2) 0.010(2) -0.0026(19) 0.0033(18) -0.005(2)
O1 0.045(3) 0.046(3) 0.026(2) -0.008(2) -0.003(2) 0.015(2)
O2 0.053(3) 0.051(3) 0.048(3) -0.024(3) 0.012(3) -0.018(3)
O3 0.027(2) 0.030(2) 0.017(2) -0.0015(17) 0.0079(18) -0.0007(19)
O4 0.035(3) 0.051(3) 0.016(2) -0.008(2) 0.0079(19) -0.024(2)
O5 0.075(4) 0.049(3) 0.025(3) -0.015(2) 0.029(3) -0.039(3)
O6 0.037(3) 0.036(3) 0.023(2) 0.0019(19) 0.014(2) -0.009(2)
O7 0.020(2) 0.040(3) 0.027(2) 0.016(2) -0.0019(18) -0.0030(19)
O8 0.029(3) 0.017(3) 0.015(3) 0.000 0.011(2) 0.000
O9 0.029(2) 0.047(3) 0.029(2) -0.013(2) -0.001(2) 0.013(2)
O10 0.078(6) 0.041(5) 0.054(5) 0.000 0.006(5) 0.000
O11 0.144(7) 0.179(9) 0.177(9) -0.022(7) 0.084(7) -0.018(6)
O12 0.083(6) 0.122(8) 0.194(10) -0.116(8) -0.072(6) 0.066(6)
O13 0.144(7) 0.179(9) 0.177(9) -0.022(7) 0.084(7) -0.018(6)
O14 0.175(16) 0.37(3) 0.40(3) -0.12(3) 0.15(2) -0.043(18)
O15 0.061(4) 0.081(5) 0.050(4) 0.005(3) -0.002(3) -0.028(4)
O16 0.076(7) 0.090(7) 0.41(2) 0.100(11) 0.085(10) 0.035(6)
O17 0.21(3) 0.17(3) 0.18(2) -0.01(2) 0.05(2) -0.05(2)
O18 0.110(9) 0.147(11) 0.42(3) -0.145(15) -0.020(12) 0.056(8)
O19 0.115(7) 0.083(6) 0.071(5) 0.003(4) 0.020(5) 0.011(5)
O20 0.066(5) 0.103(6) 0.109(6) 0.020(5) 0.047(5) 0.015(4)
C1 0.018(3) 0.018(3) 0.027(3) -0.001(2) 0.007(2) 0.004(2)
C2 0.021(3) 0.020(3) 0.036(4) -0.001(3) 0.006(3) 0.005(2)
C3 0.022(4) 0.025(3) 0.047(4) -0.004(3) 0.009(3) 0.006(3)
C4 0.034(4) 0.030(4) 0.054(5) 0.007(3) 0.025(4) 0.007(3)
C5 0.039(4) 0.031(4) 0.030(4) 0.009(3) 0.017(3) 0.014(3)
C6 0.018(3) 0.035(4) 0.037(4) -0.015(3) 0.007(3) 0.002(3)
C7 0.020(3) 0.010(3) 0.018(3) 0.000(2) 0.006(2) -0.004(2)
C8 0.015(3) 0.014(3) 0.017(3) 0.001(2) 0.006(2) -0.003(2)
C9 0.020(3) 0.017(3) 0.023(3) -0.003(2) 0.007(2) -0.005(2)
C10 0.019(3) 0.018(3) 0.023(3) 0.000(2) 0.000(3) 0.000(2)
C11 0.020(3) 0.020(3) 0.014(3) 0.000(2) 0.001(2) -0.003(2)
C12 0.027(3) 0.013(3) 0.017(3) -0.001(2) 0.006(2) -0.001(2)
C13 0.014(3) 0.016(3) 0.014(3) -0.001(2) 0.005(2) -0.003(2)
C14 0.015(3) 0.026(3) 0.014(3) -0.002(2) 0.006(2) -0.004(2)
C15 0.016(3) 0.018(3) 0.021(3) -0.002(2) 0.009(2) 0.005(2)
C16 0.018(3) 0.025(3) 0.024(3) 0.001(3) 0.007(2) 0.001(2)
C17 0.017(3) 0.023(3) 0.017(3) 0.004(2) 0.006(2) -0.001(2)
C18 0.021(3) 0.019(3) 0.017(3) -0.002(2) 0.009(2) 0.003(2)

loop_
_atom_type_symbol
_atom_type_description
_atom_type_scat_dispersion_real
_atom_type_scat_dispersion_imag
_atom_type_scat_source
Ag Ag -0.8971 1.1015 'International Tables Vol C Tables 4.2.6.8 and 6.1.1.4'
Mn Mn 0.3368 0.7283 'International Tables Vol C Tables 4.2.6.8 and 6.1.1.4'
S S 0.1246 0.1234 'International Tables Vol C Tables 4.2.6.8 and 6.1.1.4'
N N 0.0061 0.0033 'International Tables Vol C Tables 4.2.6.8 and 6.1.1.4'
O O 0.0106 0.0060 'International Tables Vol C Tables 4.2.6.8 and 6.1.1.4'
C C 0.0033 0.0016 'International Tables Vol C Tables 4.2.6.8 and 6.1.1.4'
H H 0.0000 0.0000 'International Tables Vol C Tables 4.2.6.8 and 6.1.1.4'

loop_
_geom_angle_atom_site_label_1
_geom_angle_atom_site_label_2
_geom_angle_atom_site_label_3
_geom_angle
_geom_angle_site_symmetry_1
_geom_angle_site_symmetry_3
N1 Ag1 S2 121.73(13) . .
N1 Ag1 S3 121.22(13) . 2_746
S2 Ag1 S3 112.70(5) . 2_746
N1 Ag1 Ag3 85.00(12) . .
S2 Ag1 Ag3 75.61(3) . .
S3 Ag1 Ag3 130.72(4) 2_746 .
N1 Ag1 Ag2 86.29(12) . 5_766
S2 Ag1 Ag2 131.64(4) . 5_766
S3 Ag1 Ag2 72.68(3) 2_746 5_766
Ag3 Ag1 Ag2 68.082(15) . 5_766
N3 Ag2 S1 118.40(12) 6_575 5_766
N3 Ag2 S2 118.22(12) 6_575 .
S1 Ag2 S2 112.95(5) 5_766 .
N3 Ag2 Ag3 87.87(12) 6_575 .
S1 Ag2 Ag3 137.39(4) 5_766 .
S2 Ag2 Ag3 75.86(4) . .
N3 Ag2 Ag1 86.77(11) 6_575 5_766
S1 Ag2 Ag1 76.32(3) 5_766 5_766
S2 Ag2 Ag1 138.32(4) . 5_766
Ag3 Ag2 Ag1 72.169(16) . 5_766
N3 Ag2 Ag3 141.03(11) 6_575 5_766
S1 Ag2 Ag3 48.26(3) 5_766 5_766
S2 Ag2 Ag3 98.78(4) . 5_766
Ag3 Ag2 Ag3 89.858(17) . 5_766
Ag1 Ag2 Ag3 55.732(13) 5_766 5_766
N2 Ag3 S1 114.60(12) . .
N2 Ag3 S3 122.40(12) . 6_575
S1 Ag3 S3 115.94(5) . 6_575
N2 Ag3 Ag2 87.88(12) . .
S1 Ag3 Ag2 137.08(4) . .
S3 Ag3 Ag2 73.21(3) 6_575 .
N2 Ag3 Ag1 79.96(11) . .
S1 Ag3 Ag1 76.28(4) . .
S3 Ag3 Ag1 137.59(4) 6_575 .
Ag2 Ag3 Ag1 72.238(16) . .
N2 Ag3 Ag2 134.29(12) . 5_766
S1 Ag3 Ag2 47.66(3) . 5_766
S3 Ag3 Ag2 100.41(4) 6_575 5_766
Ag2 Ag3 Ag2 90.142(17) . 5_766
Ag1 Ag3 Ag2 56.187(13) . 5_766
O3 Mn1 O4 171.01(19) . .
O3 Mn1 O7 101.60(17) . .
O4 Mn1 O7 86.60(19) . .
O3 Mn1 O9 87.49(17) . .
O4 Mn1 O9 85.08(18) . .
O7 Mn1 O9 166.79(18) . .
O3 Mn1 O6 91.44(16) . .
O4 Mn1 O6 93.63(17) . .
O7 Mn1 O6 80.04(17) . .
O9 Mn1 O6 90.26(19) . .
O3 Mn1 O8 91.08(12) . .
O4 Mn1 O8 85.51(13) . .
O7 Mn1 O8 87.77(15) . .
O9 Mn1 O8 101.76(18) . .
O6 Mn1 O8 167.81(16) . .
C1 S1 Ag2 106.2(2) . 5_766
C1 S1 Ag3 107.6(2) . .
Ag2 S1 Ag3 84.07(5) 5_766 .
C7 S2 Ag2 107.51(18) . .
C7 S2 Ag1 104.07(18) . .
Ag2 S2 Ag1 88.86(5) . .
C13 S3 Ag3 109.11(18) . 6_576
C13 S3 Ag1 107.32(18) . 2_766
Ag3 S3 Ag1 88.70(5) 6_576 2_766
C1 N1 C5 117.7(6) . .
C1 N1 Ag1 119.6(4) . .
C5 N1 Ag1 122.4(5) . .
C7 N2 C11 118.7(5) . .
C7 N2 Ag3 120.3(4) . .
C11 N2 Ag3 120.5(4) . .
C13 N3 C17 119.8(5) . .
C13 N3 Ag2 117.5(4) . 6_576
C17 N3 Ag2 122.7(4) . 6_576
C12 O3 Mn1 121.6(4) . .
C18 O4 Mn1 134.2(4) . .
C12 O7 Mn1 134.5(4) 2_756 .
Mn1 O8 Mn1 107.5(2) . 2_756
N1 C1 C2 121.4(5) . .
N1 C1 S1 119.3(4) . .
C2 C1 S1 119.3(5) . .
C3 C2 C1 118.7(6) . .
C3 C2 C6 120.4(6) . .
C1 C2 C6 120.9(6) . .
C4 C3 C2 119.8(7) . .
C3 C4 C5 118.2(7) . .
N1 C5 C4 123.9(7) . .
O1 C6 O2 126.3(7) . .
O1 C6 C2 118.3(6) . .
O2 C6 C2 115.4(6) . .
N2 C7 C8 121.6(5) . .
N2 C7 S2 116.4(4) . .
C8 C7 S2 121.9(4) . .
C9 C8 C7 118.0(5) . .
C9 C8 C12 117.4(5) . .
C7 C8 C12 124.3(5) . .
C8 C9 C10 120.2(5) . .
C11 C10 C9 117.6(6) . .
N2 C11 C10 123.6(5) . .
O7 C12 O3 124.2(5) 2_756 .
O7 C12 C8 118.7(5) 2_756 .
O3 C12 C8 117.1(5) . .
N3 C13 C14 120.6(5) . .
N3 C13 S3 118.1(4) . .
C14 C13 S3 121.3(4) . .
C15 C14 C13 118.4(5) . .
C15 C14 C18 118.6(5) . .
C13 C14 C18 123.0(5) . .
C14 C15 C16 120.8(6) . .
C17 C16 C15 117.4(6) . .
N3 C17 C16 123.0(6) . .
O4 C18 O5 125.5(5) . .
O4 C18 C14 115.4(5) . .
O5 C18 C14 118.9(5) . .

loop_
_geom_bond_atom_site_label_1
_geom_bond_atom_site_label_2
_geom_bond_distance
_geom_bond_site_symmetry_2
Ag1 N1 2.280(5) .
Ag1 S2 2.4853(14) .
Ag1 S3 2.4938(14) 2_746
Ag1 Ag3 2.9530(6) .
Ag1 Ag2 2.9689(6) 5_766
Ag2 N3 2.280(5) 6_575
Ag2 S1 2.4636(14) 5_766
Ag2 S2 2.4801(15) .
Ag2 Ag3 2.9439(6) .
Ag2 Ag1 2.9689(6) 5_766
Ag2 Ag3 3.3151(6) 5_766
Ag3 N2 2.306(5) .
Ag3 S1 2.4871(15) .
Ag3 S3 2.4881(15) 6_575
Ag3 Ag2 3.3151(6) 5_766
Mn1 O3 2.152(4) .
Mn1 O4 2.152(4) .
Mn1 O7 2.167(4) .
Mn1 O9 2.180(5) .
Mn1 O6 2.202(4) .
Mn1 O8 2.278(3) .
S1 C1 1.768(6) .
S1 Ag2 2.4636(14) 5_766
S2 C7 1.782(6) .
S3 C13 1.768(6) .
S3 Ag3 2.4881(15) 6_576
S3 Ag1 2.4938(15) 2_766
N1 C1 1.351(8) .
N1 C5 1.355(9) .
N2 C7 1.346(7) .
N2 C11 1.350(8) .
N3 C13 1.343(7) .
N3 C17 1.346(7) .
N3 Ag2 2.280(5) 6_576
O1 C6 1.243(9) .
O2 C6 1.256(8) .
O3 C12 1.257(7) .
O4 C18 1.234(7) .
O5 C18 1.250(7) .
O7 C12 1.256(7) 2_756
O8 Mn1 2.278(3) 2_756
C1 C2 1.401(8) .
C2 C3 1.399(10) .
C2 C6 1.533(9) .
C3 C4 1.365(11) .
C4 C5 1.376(11) .
C7 C8 1.411(8) .
C8 C9 1.387(8) .
C8 C12 1.503(8) .
C9 C10 1.403(8) .
C10 C11 1.370(9) .
C12 O7 1.256(7) 2_756
C13 C14 1.409(8) .
C14 C15 1.384(8) .
C14 C18 1.516(8) .
C15 C16 1.387(8) .
C16 C17 1.379(9) .
